data_7226540
loop_
_publ_author_name
'Grzywa, Maciej'
'Denysenko, Dmytro'
'Schaller, Andreas'
'Kalytta-Mewes, Andreas'
'Volkmer, Dirk'

_publ_section_title
;
 Flexible chiral pyrazolate-based metal--organic framework containing
 saddle-type CuI4(pyrazolate)4units
;
_journal_issue 40
_journal_name_full CrystEngComm
_journal_page_first 7883
_journal_paper_doi 10.1039/C6CE01594H
_journal_volume 18
_journal_year 2016
_chemical_formula_moiety 'C30 H20 Cu2 N4'
_chemical_formula_sum 'C30 H20 Cu2 N4'
_chemical_formula_weight 563.58
_chemical_name_systematic
; 
 ? 
;
_space_group_IT_number 18
_symmetry_cell_setting orthorhombic
_symmetry_space_group_name_Hall 'P 2 2ab'
_symmetry_space_group_name_H-M 'P 21 21 2'
_atom_sites_solution_hydrogens geom
_atom_sites_solution_primary direct
_atom_sites_solution_secondary difmap
_audit_creation_method SHELXL-97
_audit_update_record
;
2016-09-07 deposited with the CCDC.
2016-09-13 downloaded from the CCDC.
;
_cell_angle_alpha 90.00
_cell_angle_beta 90.00
_cell_angle_gamma 90.00
_cell_formula_units_Z 12
_cell_length_a 18.0922(15)
_cell_length_b 28.182(2)
_cell_length_c 16.7188(12)
_cell_measurement_reflns_used 9993
_cell_measurement_temperature 296(2)
_cell_measurement_theta_max 24.77
_cell_measurement_theta_min 2.44
_cell_volume 8524.5(11)
_computing_cell_refinement 'Bruker SAINT'
_computing_data_collection 'Bruker APEX2'
_computing_data_reduction 'Bruker SAINT'
_computing_molecular_graphics 'Diamond 4.0'
_computing_publication_material Word
_computing_structure_refinement 'SHELXL-97 (Sheldrick, 1997)'
_computing_structure_solution 'SHELXS-97 (Sheldrick, 1990)'
_diffrn_ambient_temperature 296(2)
_diffrn_measured_fraction_theta_full 0.996
_diffrn_measured_fraction_theta_max 0.996
_diffrn_measurement_device_type 'Bruker APEX-II CCD'
_diffrn_measurement_method '\f and \w scans'
_diffrn_radiation_monochromator graphite
_diffrn_radiation_source 'fine-focus sealed tube'
_diffrn_radiation_type MoK\a
_diffrn_radiation_wavelength 0.71073
_diffrn_reflns_av_R_equivalents 0.2754
_diffrn_reflns_av_sigmaI/netI 0.1872
_diffrn_reflns_limit_h_max 21
_diffrn_reflns_limit_h_min -21
_diffrn_reflns_limit_k_max 33
_diffrn_reflns_limit_k_min -33
_diffrn_reflns_limit_l_max 19
_diffrn_reflns_limit_l_min -19
_diffrn_reflns_number 126433
_diffrn_reflns_theta_full 25.07
_diffrn_reflns_theta_max 25.07
_diffrn_reflns_theta_min 2.20
_exptl_absorpt_coefficient_mu 1.520
_exptl_absorpt_correction_T_max 0.7452
_exptl_absorpt_correction_T_min 0.4428
_exptl_absorpt_correction_type multi-scan
_exptl_absorpt_process_details 'SADABS V2012/1 (Bruker AXS Inc.)'
_exptl_crystal_colour colorless
_exptl_crystal_density_diffrn 1.317
_exptl_crystal_density_method 'not measured'
_exptl_crystal_description 'hexagonal prism'
_exptl_crystal_F_000 3432
_exptl_crystal_preparation ', Luminescent'
_exptl_crystal_recrystallization_method solvothermal
_exptl_crystal_size_max 0.12
_exptl_crystal_size_mid 0.07
_exptl_crystal_size_min 0.05
_refine_diff_density_max 1.157
_refine_diff_density_min -0.947
_refine_diff_density_rms 0.178
_refine_ls_abs_structure_details 'Flack H D (1983), Acta Cryst. A39, 876-881'
_refine_ls_abs_structure_Flack 0.12(5)
_refine_ls_extinction_method none
_refine_ls_goodness_of_fit_ref 1.426
_refine_ls_hydrogen_treatment constr
_refine_ls_matrix_type full
_refine_ls_number_parameters 821
_refine_ls_number_reflns 15080
_refine_ls_number_restraints 865
_refine_ls_restrained_S_all 1.428
_refine_ls_R_factor_all 0.2443
_refine_ls_R_factor_gt 0.1496
_refine_ls_shift/su_max 0.001
_refine_ls_shift/su_mean 0.000
_refine_ls_structure_factor_coef Fsqd
_refine_ls_weighting_details 'calc w=1/[\s^2^(Fo^2^)+(0.1000P)^2^+0.0989P] where P=(Fo^2^+2Fc^2^)/3'
_refine_ls_weighting_scheme calc
_refine_ls_wR_factor_gt 0.2879
_refine_ls_wR_factor_ref 0.3181
_reflns_number_gt 7477
_reflns_number_total 15080
_reflns_threshold_expression >2sigma(I)
_cod_data_source_file c6ce01594h2.cif
_cod_data_source_block np-CFA-9
_cod_depositor_comments
;
The following automatic conversions were performed:

'_symmetry_cell_setting' value 'Orthorhombic' changed to
'orthorhombic' according to
/usr/data/users/saulius/crontab/automatic-downloads/rss-feeds/RSC/lib/dictionaries/cif_core.dic
dictionary named 'cif_core.dic' version 2.4.2 from 2011-04-26.

Automatic conversion script
Id: cif_fix_values 4268 2015-11-12 08:31:59Z antanas 

 Adding full bibliography for 7226540--7226541.cif.
;
_cod_original_cell_volume 8524.4(11)
_cod_original_sg_symbol_H-M P2(1)2(1)2
_cod_database_code 7226540

loop_
_symmetry_equiv_pos_as_xyz
'x, y, z'
'-x, -y, z'
'-x+1/2, y+1/2, -z'
'x+1/2, -y+1/2, -z'

loop_
_atom_site_label
_atom_site_type_symbol
_atom_site_fract_x
_atom_site_fract_y
_atom_site_fract_z
_atom_site_U_iso_or_equiv
_atom_site_adp_type
_atom_site_occupancy
_atom_site_symmetry_multiplicity
_atom_site_calc_flag
_atom_site_refinement_flags
Cu1 Cu 0.09792(14) 0.54848(8) 0.09719(12) 0.0683(7) Uani 1 1 d .
Cu2 Cu 0.0000 0.5000 0.24272(18) 0.0744(11) Uani 1 2 d S
Cu3 Cu 0.40025(14) 0.31010(8) 0.20826(14) 0.0725(8) Uani 1 1 d .
Cu4 Cu 0.43946(15) 0.35859(9) 0.37121(15) 0.0800(8) Uani 1 1 d .
Cu5 Cu 0.36827(11) 0.28553(9) 0.48763(13) 0.0656(7) Uani 1 1 d .
Cu6 Cu 0.5000 0.0000 0.03133(17) 0.0733(11) Uani 1 2 d S
Cu7 Cu 0.84348(12) 0.26515(9) 0.67122(12) 0.0678(7) Uani 1 1 d .
N1 N 0.1432(9) 0.5107(5) 0.1742(7) 0.070(4) Uani 1 1 d DU
N2 N 0.0972(9) 0.4921(5) 0.2375(7) 0.072(4) Uani 1 1 d DU
N3 N 0.3578(9) 0.3656(5) 0.2283(8) 0.079(4) Uani 1 1 d DU
N4 N 0.3704(9) 0.3883(6) 0.3044(8) 0.079(4) Uani 1 1 d DU
N5 N 0.4362(8) 0.2511(5) 0.1952(7) 0.060(2) Uani 1 1 d .
N6 N 0.4094(8) 0.2163(5) 0.2492(7) 0.060(2) Uani 1 1 d .
N7 N 0.4672(7) 0.2979(5) 0.4955(8) 0.059(3) Uani 1 1 d U
N8 N 0.5009(7) 0.3260(5) 0.4355(8) 0.058(3) Uani 1 1 d U
N9 N 0.7625(7) 0.2602(6) 0.5998(8) 0.069(3) Uani 1 1 d U
N10 N 0.7740(7) 0.2354(6) 0.5257(8) 0.071(4) Uani 1 1 d U
N11 N 0.4394(8) 0.0848(5) -0.0092(7) 0.060(2) Uani 1 1 d .
N12 N 0.4911(8) 0.0645(5) 0.0336(7) 0.060(2) Uani 1 1 d .
C1 C 0.2131(16) 0.4924(9) 0.1704(12) 0.109(4) Uani 1 1 d U
C2 C 0.2128(16) 0.4577(8) 0.2373(11) 0.107(4) Uani 1 1 d U
C3 C 0.1464(15) 0.4623(8) 0.2747(10) 0.105(4) Uani 1 1 d DU
C4 C 0.2732(17) 0.4272(9) 0.2528(13) 0.122(4) Uani 1 1 d U
C5 C 0.3274(17) 0.4259(9) 0.3203(13) 0.128(4) Uani 1 1 d U
C6 C 0.3059(19) 0.3923(11) 0.2037(16) 0.147(5) Uani 1 1 d U
C7 C 0.4555(13) 0.2219(8) 0.1303(12) 0.097(4) Uani 1 1 d U
C8 C 0.4172(13) 0.1738(7) 0.2196(12) 0.083(4) Uani 1 1 d U
C9 C 0.4573(13) 0.1349(7) 0.0908(12) 0.084(3) Uani 1 1 d U
C10 C 0.4170(13) 0.1252(7) 0.0208(11) 0.083(4) Uani 1 1 d U
C11 C 0.5010(14) 0.0943(8) 0.0992(13) 0.103(4) Uani 1 1 d U
C12 C 0.5760(10) 0.3212(7) 0.4450(12) 0.071(3) Uani 1 1 d U
C13 C 0.5903(9) 0.2920(7) 0.5103(10) 0.069(3) Uani 1 1 d U
C14 C 0.5197(10) 0.2752(8) 0.5349(11) 0.076(3) Uani 1 1 d U
C15 C 0.6628(9) 0.2707(7) 0.5298(10) 0.066(3) Uani 1 1 d U
C16 C 0.7144(9) 0.2461(7) 0.4872(10) 0.062(3) Uani 1 1 d U
C17 C 0.6998(9) 0.2784(8) 0.6049(11) 0.078(3) Uani 1 1 d U
C18 C 0.1211(14) 0.4384(6) 0.3534(10) 0.111(4) Uani 1 1 d DU
C19 C 0.1413(14) 0.3908(7) 0.3653(11) 0.115(4) Uani 1 1 d DU
H19 H 0.1617 0.3735 0.3234 0.138 Uiso 1 1 calc R
C20 C 0.1309(14) 0.3693(8) 0.4401(10) 0.119(5) Uani 1 1 d DU
H20 H 0.1525 0.3402 0.4523 0.143 Uiso 1 1 calc R
C21 C 0.0867(15) 0.3934(7) 0.4957(12) 0.123(5) Uani 1 1 d DU
H21 H 0.0687 0.3778 0.5407 0.148 Uiso 1 1 calc R
C22 C 0.0703(15) 0.4410(7) 0.4826(11) 0.120(5) Uani 1 1 d DU
H22 H 0.0459 0.4572 0.5232 0.144 Uiso 1 1 calc R
C23 C 0.0878(9) 0.4666(5) 0.4129(7) 0.114(4) Uani 1 1 d DU
H23 H 0.0782 0.4988 0.4067 0.137 Uiso 1 1 calc R
C24 C 0.4492(9) 0.1751(5) 0.1422(7) 0.081(3) Uani 1 1 d RU
C1A C 0.2565(10) 0.5050(6) 0.1136(9) 0.125(4) Uani 1 1 d GU
C2A C 0.3294(11) 0.5129(6) 0.1364(8) 0.141(5) Uani 1 1 d GU
H2A H 0.3429 0.5103 0.1899 0.169 Uiso 1 1 calc R
C3A C 0.3821(9) 0.5245(6) 0.0792(11) 0.154(5) Uani 1 1 d GU
H3A H 0.4309 0.5298 0.0944 0.184 Uiso 1 1 calc R
C4A C 0.3620(10) 0.5284(6) -0.0008(10) 0.153(6) Uani 1 1 d GU
H4A H 0.3972 0.5362 -0.0390 0.184 Uiso 1 1 calc R
C5A C 0.2891(11) 0.5205(6) -0.0236(7) 0.148(5) Uani 1 1 d GU
H5A H 0.2756 0.5231 -0.0771 0.177 Uiso 1 1 calc R
C6A C 0.2364(9) 0.5088(6) 0.0336(10) 0.135(5) Uani 1 1 d GU
H6A H 0.1876 0.5036 0.0184 0.162 Uiso 1 1 calc R
C1B C 0.3128(12) 0.4432(6) 0.3976(7) 0.139(4) Uani 1 1 d GU
C2B C 0.3100(12) 0.4144(5) 0.4650(10) 0.145(5) Uani 1 1 d GU
H2B H 0.3094 0.3815 0.4593 0.174 Uiso 1 1 calc R
C3B C 0.3079(12) 0.4346(6) 0.5407(8) 0.155(5) Uani 1 1 d GU
H3B H 0.3060 0.4153 0.5858 0.186 Uiso 1 1 calc R
C4B C 0.3088(13) 0.4837(7) 0.5492(8) 0.161(6) Uani 1 1 d GU
H4B H 0.3074 0.4972 0.5999 0.193 Uiso 1 1 calc R
C5B C 0.3116(12) 0.5125(5) 0.4818(11) 0.159(5) Uani 1 1 d GU
H5B H 0.3122 0.5453 0.4874 0.191 Uiso 1 1 calc R
C6B C 0.3137(12) 0.4923(6) 0.4060(9) 0.150(5) Uani 1 1 d GU
H6B H 0.3156 0.5116 0.3609 0.180 Uiso 1 1 calc R
C1C C 0.2678(15) 0.3743(8) 0.1264(10) 0.180(6) Uani 1 1 d GU
C2C C 0.3181(11) 0.3635(8) 0.0662(14) 0.196(6) Uani 1 1 d GU
H2C H 0.3685 0.3667 0.0755 0.236 Uiso 1 1 calc R
C3C C 0.2930(14) 0.3480(8) -0.0079(12) 0.209(7) Uani 1 1 d GU
H3C H 0.3266 0.3408 -0.0481 0.250 Uiso 1 1 calc R
C4C C 0.2176(15) 0.3432(8) -0.0218(11) 0.216(7) Uani 1 1 d GU
H4C H 0.2008 0.3328 -0.0713 0.259 Uiso 1 1 calc R
C5C C 0.1673(11) 0.3540(8) 0.0384(15) 0.213(7) Uani 1 1 d GU
H5C H 0.1169 0.3508 0.0291 0.255 Uiso 1 1 calc R
C6C C 0.1924(14) 0.3695(8) 0.1125(12) 0.200(6) Uani 1 1 d GU
H6C H 0.1588 0.3767 0.1528 0.240 Uiso 1 1 calc R
C1D C 0.4804(11) 0.2442(7) 0.0531(8) 0.134(5) Uani 1 1 d GU
C2D C 0.4353(10) 0.2775(7) 0.0158(11) 0.158(5) Uani 1 1 d GU
H2D H 0.3939 0.2892 0.0421 0.189 Uiso 1 1 calc R
C3D C 0.4523(11) 0.2933(6) -0.0608(11) 0.170(6) Uani 1 1 d GU
H3D H 0.4222 0.3156 -0.0857 0.205 Uiso 1 1 calc R
C4D C 0.5143(12) 0.2758(7) -0.1000(8) 0.172(6) Uani 1 1 d GU
H4D H 0.5257 0.2864 -0.1513 0.206 Uiso 1 1 calc R
C5D C 0.5593(10) 0.2425(7) -0.0628(11) 0.166(6) Uani 1 1 d GU
H5D H 0.6008 0.2308 -0.0890 0.199 Uiso 1 1 calc R
C6D C 0.5423(10) 0.2267(6) 0.0138(11) 0.151(5) Uani 1 1 d GU
H6D H 0.5725 0.2044 0.0388 0.181 Uiso 1 1 calc R
C1E C 0.3928(9) 0.1334(5) 0.2702(8) 0.098(4) Uani 1 1 d GU
C2E C 0.4170(9) 0.1308(5) 0.3490(9) 0.114(4) Uani 1 1 d GU
H2E H 0.4492 0.1536 0.3689 0.137 Uiso 1 1 calc R
C3E C 0.3930(10) 0.0940(6) 0.3980(7) 0.132(5) Uani 1 1 d GU
H3E H 0.4092 0.0923 0.4507 0.158 Uiso 1 1 calc R
C4E C 0.3447(10) 0.0599(5) 0.3682(10) 0.136(5) Uani 1 1 d GU
H4E H 0.3287 0.0354 0.4010 0.163 Uiso 1 1 calc R
C5E C 0.3205(9) 0.0626(5) 0.2894(10) 0.127(5) Uani 1 1 d GU
H5E H 0.2883 0.0398 0.2695 0.153 Uiso 1 1 calc R
C6E C 0.3445(9) 0.0993(6) 0.2404(7) 0.110(4) Uani 1 1 d GU
H6E H 0.3283 0.1011 0.1877 0.132 Uiso 1 1 calc R
C1F C 0.3627(8) 0.1556(5) -0.0218(9) 0.100(4) Uani 1 1 d GU
C2F C 0.3628(9) 0.1584(6) -0.1048(8) 0.116(4) Uani 1 1 d GU
H2F H 0.3990 0.1426 -0.1341 0.139 Uiso 1 1 calc R
C3F C 0.3088(10) 0.1846(6) -0.1441(7) 0.126(5) Uani 1 1 d GU
H3F H 0.3089 0.1865 -0.1996 0.151 Uiso 1 1 calc R
C4F C 0.2547(9) 0.2082(6) -0.1004(10) 0.129(5) Uani 1 1 d GU
H4F H 0.2186 0.2257 -0.1266 0.155 Uiso 1 1 calc R
C5F C 0.2546(8) 0.2054(5) -0.0174(10) 0.124(5) Uani 1 1 d GU
H5F H 0.2184 0.2212 0.0119 0.149 Uiso 1 1 calc R
C6F C 0.3086(10) 0.1792(6) 0.0219(7) 0.113(4) Uani 1 1 d GU
H6F H 0.3085 0.1773 0.0775 0.136 Uiso 1 1 calc R
C1G C 0.5709(10) 0.0888(6) 0.1485(10) 0.133(4) Uani 1 1 d GU
C2G C 0.6363(12) 0.0747(7) 0.1120(8) 0.146(5) Uani 1 1 d GU
H2G H 0.6395 0.0736 0.0565 0.176 Uiso 1 1 calc R
C3G C 0.6969(9) 0.0620(6) 0.1585(12) 0.155(5) Uani 1 1 d GU
H3G H 0.7407 0.0525 0.1340 0.186 Uiso 1 1 calc R
C4G C 0.6921(9) 0.0635(7) 0.2414(12) 0.155(6) Uani 1 1 d GU
H4G H 0.7327 0.0551 0.2725 0.186 Uiso 1 1 calc R
C5G C 0.6267(12) 0.0777(7) 0.2779(8) 0.146(5) Uani 1 1 d GU
H5G H 0.6235 0.0787 0.3334 0.175 Uiso 1 1 calc R
C6G C 0.5661(9) 0.0903(6) 0.2315(11) 0.141(5) Uani 1 1 d GU
H6G H 0.5223 0.0998 0.2559 0.169 Uiso 1 1 calc R
C1H C 0.7037(6) 0.2295(5) 0.4003(5) 0.071(3) Uani 1 1 d GU
C2H C 0.7630(5) 0.2296(5) 0.3475(7) 0.084(4) Uani 1 1 d GU
H2H H 0.8100 0.2375 0.3656 0.100 Uiso 1 1 calc R
C3H C 0.7521(6) 0.2179(5) 0.2676(6) 0.095(4) Uani 1 1 d GU
H3H H 0.7918 0.2180 0.2322 0.114 Uiso 1 1 calc R
C4H C 0.6818(7) 0.2061(5) 0.2405(5) 0.093(4) Uani 1 1 d GU
H4H H 0.6745 0.1983 0.1870 0.112 Uiso 1 1 calc R
C5H C 0.6225(5) 0.2060(5) 0.2933(7) 0.082(4) Uani 1 1 d GU
H5H H 0.5755 0.1981 0.2752 0.099 Uiso 1 1 calc R
C6H C 0.6334(5) 0.2177(5) 0.3732(6) 0.072(3) Uani 1 1 d GU
H6H H 0.5937 0.2176 0.4085 0.086 Uiso 1 1 calc R
C1I C 0.6778(8) 0.3062(6) 0.6725(7) 0.104(4) Uani 1 1 d GU
C2I C 0.6464(8) 0.3506(6) 0.6595(7) 0.121(5) Uani 1 1 d GU
H2I H 0.6348 0.3602 0.6078 0.145 Uiso 1 1 calc R
C3I C 0.6325(9) 0.3806(5) 0.7238(10) 0.137(5) Uani 1 1 d GU
H3I H 0.6115 0.4103 0.7151 0.165 Uiso 1 1 calc R
C4I C 0.6500(9) 0.3662(6) 0.8010(8) 0.139(5) Uani 1 1 d GU
H4I H 0.6406 0.3863 0.8440 0.167 Uiso 1 1 calc R
C5I C 0.6813(9) 0.3219(7) 0.8140(7) 0.135(5) Uani 1 1 d GU
H5I H 0.6930 0.3123 0.8657 0.162 Uiso 1 1 calc R
C6I C 0.6952(8) 0.2919(5) 0.7498(9) 0.120(5) Uani 1 1 d GU
H6I H 0.7162 0.2622 0.7585 0.144 Uiso 1 1 calc R
C1J C 0.6275(7) 0.3476(5) 0.3961(8) 0.089(4) Uani 1 1 d GU
C2J C 0.6934(8) 0.3655(5) 0.4263(7) 0.098(4) Uani 1 1 d GU
H2J H 0.7041 0.3626 0.4804 0.118 Uiso 1 1 calc R
C3J C 0.7433(7) 0.3878(5) 0.3754(9) 0.110(4) Uani 1 1 d GU
H3J H 0.7874 0.3998 0.3956 0.132 Uiso 1 1 calc R
C4J C 0.7273(8) 0.3922(5) 0.2945(9) 0.114(5) Uani 1 1 d GU
H4J H 0.7607 0.4071 0.2605 0.137 Uiso 1 1 calc R
C5J C 0.6614(9) 0.3743(6) 0.2643(7) 0.114(4) Uani 1 1 d GU
H5J H 0.6507 0.3772 0.2101 0.136 Uiso 1 1 calc R
C6J C 0.6114(7) 0.3520(5) 0.3151(9) 0.102(4) Uani 1 1 d GU
H6J H 0.5673 0.3400 0.2949 0.123 Uiso 1 1 calc R
C1K C 0.4968(8) 0.2352(5) 0.5919(8) 0.099(4) Uani 1 1 d GU
C2K C 0.5209(8) 0.2371(5) 0.6707(9) 0.114(4) Uani 1 1 d GU
H2K H 0.5488 0.2628 0.6883 0.137 Uiso 1 1 calc R
C3K C 0.5034(10) 0.2007(7) 0.7234(7) 0.132(5) Uani 1 1 d GU
H3K H 0.5195 0.2020 0.7762 0.159 Uiso 1 1 calc R
C4K C 0.4617(10) 0.1623(5) 0.6972(9) 0.132(5) Uani 1 1 d GU
H4K H 0.4499 0.1379 0.7324 0.159 Uiso 1 1 calc R
C5K C 0.4376(9) 0.1603(5) 0.6183(10) 0.126(5) Uani 1 1 d GU
H5K H 0.4097 0.1346 0.6008 0.151 Uiso 1 1 calc R
C6K C 0.4552(9) 0.1968(6) 0.5656(7) 0.111(4) Uani 1 1 d GU
H6K H 0.4390 0.1955 0.5129 0.134 Uiso 1 1 calc R

loop_
_atom_site_aniso_label
_atom_site_aniso_U_11
_atom_site_aniso_U_22
_atom_site_aniso_U_33
_atom_site_aniso_U_23
_atom_site_aniso_U_13
_atom_site_aniso_U_12
Cu1 0.108(2) 0.0674(14) 0.0292(11) 0.0097(11) -0.0115(13) 0.0212(14)
Cu2 0.108(3) 0.073(2) 0.042(2) 0.000 0.000 0.054(2)
Cu3 0.0878(19) 0.0644(15) 0.0653(15) -0.0121(12) 0.0154(14) 0.0289(14)
Cu4 0.0824(19) 0.0911(18) 0.0663(17) -0.0058(13) -0.0134(14) 0.0445(15)
Cu5 0.0288(11) 0.1156(19) 0.0524(14) 0.0004(13) -0.0040(10) 0.0057(12)
Cu6 0.125(3) 0.063(2) 0.0321(18) 0.000 0.000 0.028(2)
Cu7 0.0431(13) 0.130(2) 0.0299(11) -0.0103(12) -0.0164(10) -0.0029(13)
N1 0.126(11) 0.066(8) 0.017(5) 0.000(5) -0.034(6) 0.042(7)
N2 0.127(11) 0.068(8) 0.019(5) -0.005(5) -0.030(6) 0.039(7)
N3 0.086(9) 0.091(9) 0.061(8) 0.020(7) -0.015(8) 0.034(8)
N4 0.084(9) 0.091(9) 0.063(8) 0.017(7) -0.016(7) 0.038(8)
N5 0.081(6) 0.086(6) 0.014(4) -0.004(3) -0.003(3) -0.004(4)
N6 0.081(6) 0.086(6) 0.014(4) -0.004(3) -0.003(3) -0.004(4)
N7 0.024(6) 0.104(9) 0.049(7) -0.018(6) -0.003(5) -0.004(6)
N8 0.023(6) 0.098(9) 0.053(7) -0.017(6) -0.004(5) -0.003(6)
N9 0.014(6) 0.153(11) 0.040(6) 0.007(7) -0.021(5) 0.000(6)
N10 0.022(6) 0.151(11) 0.040(6) 0.008(7) -0.018(6) 0.002(7)
N11 0.081(6) 0.086(6) 0.014(4) -0.004(3) -0.003(3) -0.004(4)
N12 0.081(6) 0.086(6) 0.014(4) -0.004(3) -0.003(3) -0.004(4)
C1 0.161(10) 0.127(9) 0.040(7) 0.006(7) 0.002(7) 0.069(8)
C2 0.165(9) 0.122(8) 0.034(6) 0.001(6) -0.009(6) 0.068(7)
C3 0.161(9) 0.112(8) 0.042(7) 0.003(6) -0.003(7) 0.060(8)
C4 0.178(9) 0.131(8) 0.059(6) -0.005(6) -0.016(7) 0.078(7)
C5 0.195(10) 0.128(9) 0.060(6) 0.019(7) -0.022(7) 0.086(9)
C6 0.194(11) 0.164(10) 0.083(8) -0.031(8) -0.016(8) 0.083(9)
C7 0.138(10) 0.093(7) 0.059(7) 0.014(6) 0.026(7) 0.003(8)
C8 0.104(9) 0.090(8) 0.054(6) 0.004(6) 0.011(7) -0.026(7)
C9 0.117(8) 0.088(7) 0.048(6) 0.004(6) -0.002(6) 0.011(6)
C10 0.118(9) 0.082(8) 0.047(7) 0.001(6) -0.002(6) 0.023(7)
C11 0.135(9) 0.109(8) 0.065(8) -0.010(8) -0.014(7) 0.031(7)
C12 0.041(7) 0.106(8) 0.067(7) 0.000(6) 0.002(6) -0.009(6)
C13 0.036(5) 0.118(7) 0.052(6) -0.003(5) -0.007(5) -0.007(5)
C14 0.043(6) 0.127(9) 0.058(7) 0.002(6) 0.002(6) -0.003(7)
C15 0.027(5) 0.124(7) 0.048(5) -0.018(5) -0.002(5) -0.010(6)
C16 0.029(6) 0.115(8) 0.040(6) -0.024(6) 0.001(5) -0.029(6)
C17 0.022(6) 0.162(9) 0.048(6) -0.034(7) 0.006(5) 0.005(7)
C18 0.161(9) 0.121(8) 0.051(6) 0.009(6) 0.001(7) 0.058(8)
C19 0.158(10) 0.127(9) 0.059(7) 0.018(7) 0.007(8) 0.061(9)
C20 0.164(11) 0.128(10) 0.065(8) 0.026(7) 0.004(9) 0.055(9)
C21 0.173(11) 0.138(10) 0.059(8) 0.020(8) 0.006(8) 0.050(10)
C22 0.175(11) 0.135(10) 0.050(7) 0.003(8) 0.011(8) 0.052(10)
C23 0.169(11) 0.126(9) 0.047(7) 0.010(7) 0.000(8) 0.057(9)
C24 0.112(8) 0.084(7) 0.046(6) 0.005(5) 0.009(6) -0.001(7)
C1A 0.170(10) 0.152(9) 0.055(7) 0.014(7) 0.011(8) 0.058(9)
C2A 0.177(11) 0.176(10) 0.071(8) 0.024(9) 0.018(8) 0.050(11)
C3A 0.183(12) 0.191(11) 0.086(9) 0.036(10) 0.017(9) 0.038(11)
C4A 0.186(12) 0.196(11) 0.078(9) 0.032(10) 0.021(10) 0.033(12)
C5A 0.183(13) 0.190(11) 0.070(8) 0.031(9) 0.026(9) 0.040(12)
C6A 0.174(12) 0.174(10) 0.058(7) 0.020(9) 0.021(8) 0.051(11)
C1B 0.215(11) 0.139(9) 0.062(6) 0.010(7) -0.023(8) 0.072(10)
C2B 0.221(12) 0.152(10) 0.063(7) 0.009(8) -0.013(10) 0.054(11)
C3B 0.238(13) 0.159(11) 0.068(7) 0.009(9) -0.010(11) 0.047(12)
C4B 0.248(13) 0.159(11) 0.075(8) -0.001(8) -0.020(11) 0.043(12)
C5B 0.249(13) 0.155(10) 0.072(8) -0.002(8) -0.023(11) 0.041(12)
C6B 0.235(12) 0.146(9) 0.068(7) 0.005(8) -0.022(10) 0.053(11)
C1C 0.224(13) 0.206(11) 0.111(9) -0.063(9) -0.031(9) 0.076(11)
C2C 0.239(14) 0.233(13) 0.116(10) -0.080(10) -0.033(10) 0.070(13)
C3C 0.248(15) 0.250(13) 0.127(11) -0.089(11) -0.037(12) 0.063(14)
C4C 0.252(15) 0.256(14) 0.140(11) -0.088(12) -0.040(12) 0.062(14)
C5C 0.246(14) 0.253(13) 0.140(12) -0.083(12) -0.043(11) 0.059(14)
C6C 0.237(13) 0.232(13) 0.130(11) -0.075(11) -0.039(10) 0.060(13)
C1D 0.180(11) 0.130(9) 0.092(8) 0.038(7) 0.051(8) 0.013(9)
C2D 0.209(13) 0.162(11) 0.102(10) 0.063(8) 0.048(9) 0.017(10)
C3D 0.224(14) 0.180(12) 0.107(10) 0.062(9) 0.056(10) 0.017(11)
C4D 0.223(14) 0.181(12) 0.112(11) 0.058(9) 0.060(10) 0.014(11)
C5D 0.218(14) 0.177(12) 0.103(10) 0.041(10) 0.062(9) 0.013(11)
C6D 0.199(13) 0.154(11) 0.100(10) 0.037(9) 0.064(9) 0.010(10)
C1E 0.120(9) 0.103(8) 0.071(7) 0.011(6) 0.006(7) -0.040(7)
C2E 0.143(11) 0.121(10) 0.079(8) 0.025(7) -0.008(8) -0.044(8)
C3E 0.162(12) 0.133(11) 0.100(9) 0.033(8) -0.016(9) -0.046(9)
C4E 0.161(12) 0.131(10) 0.114(9) 0.031(9) -0.010(10) -0.051(9)
C5E 0.149(11) 0.122(10) 0.111(9) 0.020(8) -0.009(9) -0.051(8)
C6E 0.128(11) 0.112(10) 0.089(8) 0.006(7) 0.005(8) -0.050(8)
C1F 0.132(9) 0.107(8) 0.061(7) 0.000(7) -0.014(7) 0.028(7)
C2F 0.150(11) 0.126(10) 0.071(7) 0.017(8) -0.012(8) 0.030(8)
C3F 0.156(12) 0.141(11) 0.082(8) 0.019(9) -0.020(8) 0.028(9)
C4F 0.155(11) 0.140(11) 0.093(9) 0.015(9) -0.023(9) 0.038(9)
C5F 0.149(11) 0.129(10) 0.095(9) 0.020(9) -0.012(9) 0.044(8)
C6F 0.137(11) 0.122(10) 0.081(8) 0.012(8) -0.009(8) 0.042(8)
C1G 0.152(10) 0.145(9) 0.101(8) -0.022(8) -0.031(8) 0.059(8)
C2G 0.154(11) 0.165(10) 0.120(10) -0.025(10) -0.029(8) 0.056(10)
C3G 0.157(11) 0.180(11) 0.129(11) -0.028(11) -0.033(9) 0.055(10)
C4G 0.153(12) 0.183(11) 0.128(11) -0.032(11) -0.041(10) 0.061(10)
C5G 0.146(12) 0.177(11) 0.114(10) -0.032(10) -0.042(9) 0.064(10)
C6G 0.154(11) 0.165(10) 0.103(9) -0.023(10) -0.038(8) 0.069(10)
C1H 0.052(6) 0.121(8) 0.042(5) -0.021(6) -0.002(5) -0.024(6)
C2H 0.068(7) 0.140(9) 0.043(6) -0.028(7) 0.005(5) -0.023(8)
C3H 0.081(8) 0.156(9) 0.047(7) -0.020(8) 0.005(6) -0.025(8)
C4H 0.086(8) 0.144(9) 0.049(7) -0.018(8) -0.007(6) -0.025(8)
C5H 0.071(8) 0.125(9) 0.051(7) -0.013(8) -0.015(6) -0.029(8)
C6H 0.058(7) 0.112(8) 0.046(6) -0.018(7) -0.009(6) -0.031(7)
C1I 0.047(7) 0.203(10) 0.062(6) -0.053(7) 0.023(6) 0.006(7)
C2I 0.073(9) 0.206(11) 0.084(8) -0.071(8) 0.018(8) 0.012(8)
C3I 0.095(9) 0.218(12) 0.100(8) -0.071(9) 0.024(9) 0.015(9)
C4I 0.104(10) 0.226(13) 0.087(8) -0.075(10) 0.020(9) 0.006(9)
C5I 0.098(10) 0.229(13) 0.077(7) -0.065(9) 0.018(8) -0.005(9)
C6I 0.073(8) 0.222(12) 0.066(6) -0.054(8) 0.031(8) -0.004(9)
C1J 0.066(7) 0.111(8) 0.090(7) 0.020(7) 0.002(7) -0.018(6)
C2J 0.074(8) 0.113(9) 0.107(9) 0.028(8) 0.004(7) -0.031(7)
C3J 0.087(9) 0.123(10) 0.119(9) 0.028(9) 0.011(8) -0.035(8)
C4J 0.098(9) 0.131(10) 0.113(9) 0.021(9) 0.020(9) -0.034(8)
C5J 0.103(10) 0.136(10) 0.102(9) 0.017(8) 0.017(8) -0.031(8)
C6J 0.087(9) 0.128(9) 0.092(8) 0.015(8) 0.011(7) -0.027(8)
C1K 0.068(8) 0.152(9) 0.076(7) 0.018(7) 0.012(7) -0.017(7)
C2K 0.094(9) 0.169(11) 0.079(8) 0.030(8) 0.014(8) -0.036(8)
C3K 0.118(10) 0.185(12) 0.095(9) 0.041(8) 0.013(9) -0.043(9)
C4K 0.118(11) 0.177(11) 0.102(9) 0.041(9) 0.016(9) -0.043(9)
C5K 0.108(10) 0.166(11) 0.103(9) 0.036(9) 0.015(9) -0.041(9)
C6K 0.082(9) 0.162(10) 0.091(8) 0.029(8) 0.013(8) -0.032(8)

loop_
_atom_type_symbol
_atom_type_description
_atom_type_scat_dispersion_real
_atom_type_scat_dispersion_imag
_atom_type_scat_source
C C 0.0033 0.0016 'International Tables Vol C Tables 4.2.6.8 and 6.1.1.4'
H H 0.0000 0.0000 'International Tables Vol C Tables 4.2.6.8 and 6.1.1.4'
N N 0.0061 0.0033 'International Tables Vol C Tables 4.2.6.8 and 6.1.1.4'
Cu Cu 0.3201 1.2651 'International Tables Vol C Tables 4.2.6.8 and 6.1.1.4'

loop_
_geom_angle_atom_site_label_1
_geom_angle_atom_site_label_2
_geom_angle_atom_site_label_3
_geom_angle
_geom_angle_site_symmetry_1
_geom_angle_site_symmetry_3
N1 Cu1 N11 173.0(6) . 3
N2 Cu2 N2 174.4(8) 2_565 .
N3 Cu3 N5 173.9(7) . .
N8 Cu4 N4 175.4(7) . .
N10 Cu5 N7 171.4(7) 4_456 .
N10 Cu5 Cu7 66.6(5) 4_456 4_456
N7 Cu5 Cu7 107.2(4) . 4_456
N12 Cu6 N12 177.6(7) 2_655 .
N6 Cu7 N9 165.1(7) 4_556 .
N6 Cu7 Cu5 131.3(4) 4_556 4_556
N9 Cu7 Cu5 62.0(5) . 4_556
C1 N1 N2 115.3(15) . .
C1 N1 Cu1 126.3(14) . .
N2 N1 Cu1 117.5(11) . .
C3 N2 N1 100.4(15) . .
C3 N2 Cu2 134.2(14) . .
N1 N2 Cu2 124.1(10) . .
C6 N3 N4 98.1(17) . .
C6 N3 Cu3 141.2(17) . .
N4 N3 Cu3 119.3(11) . .
C5 N4 N3 115.7(15) . .
C5 N4 Cu4 128.5(14) . .
N3 N4 Cu4 115.7(11) . .
C7 N5 N6 99.8(13) . .
C7 N5 Cu3 136.5(12) . .
N6 N5 Cu3 116.0(10) . .
C8 N6 N5 110.8(13) . .
C8 N6 Cu7 126.8(13) . 4_456
N5 N6 Cu7 118.6(11) . 4_456
C14 N7 N8 108.3(13) . .
C14 N7 Cu5 130.3(13) . .
N8 N7 Cu5 118.6(10) . .
C12 N8 N7 106.9(14) . .
C12 N8 Cu4 136.9(13) . .
N7 N8 Cu4 116.2(10) . .
C17 N9 N10 113.0(13) . .
C17 N9 Cu7 129.0(13) . .
N10 N9 Cu7 117.8(10) . .
C16 N10 N9 101.3(13) . .
C16 N10 Cu5 142.9(13) . 4_556
N9 N10 Cu5 113.6(9) . 4_556
C10 N11 N12 113.1(14) . .
C10 N11 Cu1 130.6(14) . 3_545
N12 N11 Cu1 115.9(11) . 3_545
N11 N12 C11 104.9(15) . .
N11 N12 Cu6 119.2(11) . .
C11 N12 Cu6 127.3(13) . .
C1A C1 N1 119.7(19) . .
C1A C1 C2 138(2) . .
N1 C1 C2 102(2) . .
C3 C2 C4 131(2) . .
C3 C2 C1 107(2) . .
C4 C2 C1 122(2) . .
C2 C3 N2 115.0(17) . .
C2 C3 C18 128(2) . .
N2 C3 C18 117.4(19) . .
C6 C4 C2 130(2) . .
C6 C4 C5 98(2) . .
C2 C4 C5 131(2) . .
N4 C5 C1B 124.4(18) . .
N4 C5 C4 105(2) . .
C1B C5 C4 124(2) . .
N3 C6 C4 122(2) . .
N3 C6 C1C 114(2) . .
C4 C6 C1C 122(3) . .
C24 C7 N5 116.3(16) . .
C24 C7 C1D 124.3(18) . .
N5 C7 C1D 119.4(18) . .
N6 C8 C24 111.6(16) . .
N6 C8 C1E 117.0(17) . .
C24 C8 C1E 131.4(18) . .
C11 C9 C10 102.6(18) . .
C11 C9 C24 130.2(19) . .
C10 C9 C24 127.0(19) . .
N11 C10 C9 109.2(18) . .
N11 C10 C1F 121.5(17) . .
C9 C10 C1F 129.0(18) . .
N12 C11 C9 110.0(19) . .
N12 C11 C1G 118.2(18) . .
C9 C11 C1G 128(2) . .
N8 C12 C13 109.4(16) . .
N8 C12 C1J 121.4(17) . .
C13 C12 C1J 129.0(16) . .
C12 C13 C14 104.9(16) . .
C12 C13 C15 125.3(16) . .
C14 C13 C15 126.7(18) . .
N7 C14 C13 109.9(17) . .
N7 C14 C1K 118.1(15) . .
C13 C14 C1K 131.8(17) . .
C16 C15 C17 102.3(15) . .
C16 C15 C13 134.4(16) . .
C17 C15 C13 122.9(16) . .
N10 C16 C15 115.5(15) . .
N10 C16 C1H 120.3(15) . .
C15 C16 C1H 124.1(14) . .
N9 C17 C1I 122.1(16) . .
N9 C17 C15 107.5(16) . .
C1I C17 C15 130.0(16) . .
C19 C18 C23 123.3(15) . .
C19 C18 C3 117.4(14) . .
C23 C18 C3 118.7(14) . .
C20 C19 C18 120.3(18) . .
C20 C19 H19 119.8 . .
C18 C19 H19 119.8 . .
C21 C20 C19 117.4(19) . .
C21 C20 H20 121.3 . .
C19 C20 H20 121.3 . .
C22 C21 C20 119(2) . .
C22 C21 H21 120.5 . .
C20 C21 H21 120.5 . .
C21 C22 C23 125.3(19) . .
C21 C22 H22 117.4 . .
C23 C22 H22 117.4 . .
C22 C23 C18 113.1(15) . .
C22 C23 H23 123.5 . .
C18 C23 H23 123.5 . .
C7 C24 C8 101.2(15) . .
C7 C24 C9 133.1(15) . .
C8 C24 C9 124.7(16) . .
C1 C1A C2A 115.0(18) . .
C1 C1A C6A 124.9(18) . .
C2A C1A C6A 120.0 . .
C3A C2A C1A 120.0 . .
C3A C2A H2A 120.0 . .
C1A C2A H2A 120.0 . .
C2A C3A C4A 120.0 . .
C2A C3A H3A 120.0 . .
C4A C3A H3A 120.0 . .
C5A C4A C3A 120.0 . .
C5A C4A H4A 120.0 . .
C3A C4A H4A 120.0 . .
C4A C5A C6A 120.0 . .
C4A C5A H5A 120.0 . .
C6A C5A H5A 120.0 . .
C5A C6A C1A 120.0 . .
C5A C6A H6A 120.0 . .
C1A C6A H6A 120.0 . .
C2B C1B C6B 120.0 . .
C2B C1B C5 123.3(16) . .
C6B C1B C5 115.9(17) . .
C1B C2B C3B 120.0 . .
C1B C2B H2B 120.0 . .
C3B C2B H2B 120.0 . .
C4B C3B C2B 120.0 . .
C4B C3B H3B 120.0 . .
C2B C3B H3B 120.0 . .
C3B C4B C5B 120.0 . .
C3B C4B H4B 120.0 . .
C5B C4B H4B 120.0 . .
C4B C5B C6B 120.0 . .
C4B C5B H5B 120.0 . .
C6B C5B H5B 120.0 . .
C5B C6B C1B 120.0 . .
C5B C6B H6B 120.0 . .
C1B C6B H6B 120.0 . .
C2C C1C C6C 120.0 . .
C2C C1C C6 113(2) . .
C6C C1C C6 127(2) . .
C1C C2C C3C 120.0 . .
C1C C2C H2C 120.0 . .
C3C C2C H2C 120.0 . .
C4C C3C C2C 120.0 . .
C4C C3C H3C 120.0 . .
C2C C3C H3C 120.0 . .
C5C C4C C3C 120.0 . .
C5C C4C H4C 120.0 . .
C3C C4C H4C 120.0 . .
C4C C5C C6C 120.0 . .
C4C C5C H5C 120.0 . .
C6C C5C H5C 120.0 . .
C5C C6C C1C 120.0 . .
C5C C6C H6C 120.0 . .
C1C C6C H6C 120.0 . .
C2D C1D C6D 120.0 . .
C2D C1D C7 119.5(15) . .
C6D C1D C7 119.9(15) . .
C3D C2D C1D 120.0 . .
C3D C2D H2D 120.0 . .
C1D C2D H2D 120.0 . .
C2D C3D C4D 120.0 . .
C2D C3D H3D 120.0 . .
C4D C3D H3D 120.0 . .
C3D C4D C5D 120.0 . .
C3D C4D H4D 120.0 . .
C5D C4D H4D 120.0 . .
C6D C5D C4D 120.0 . .
C6D C5D H5D 120.0 . .
C4D C5D H5D 120.0 . .
C5D C6D C1D 120.0 . .
C5D C6D H6D 120.0 . .
C1D C6D H6D 120.0 . .
C2E C1E C6E 120.0 . .
C2E C1E C8 119.2(13) . .
C6E C1E C8 120.8(13) . .
C1E C2E C3E 120.0 . .
C1E C2E H2E 120.0 . .
C3E C2E H2E 120.0 . .
C4E C3E C2E 120.0 . .
C4E C3E H3E 120.0 . .
C2E C3E H3E 120.0 . .
C3E C4E C5E 120.0 . .
C3E C4E H4E 120.0 . .
C5E C4E H4E 120.0 . .
C4E C5E C6E 120.0 . .
C4E C5E H5E 120.0 . .
C6E C5E H5E 120.0 . .
C5E C6E C1E 120.0 . .
C5E C6E H6E 120.0 . .
C1E C6E H6E 120.0 . .
C2F C1F C6F 120.0 . .
C2F C1F C10 120.6(13) . .
C6F C1F C10 119.3(13) . .
C3F C2F C1F 120.0 . .
C3F C2F H2F 120.0 . .
C1F C2F H2F 120.0 . .
C2F C3F C4F 120.0 . .
C2F C3F H3F 120.0 . .
C4F C3F H3F 120.0 . .
C5F C4F C3F 120.0 . .
C5F C4F H4F 120.0 . .
C3F C4F H4F 120.0 . .
C4F C5F C6F 120.0 . .
C4F C5F H5F 120.0 . .
C6F C5F H5F 120.0 . .
C5F C6F C1F 120.0 . .
C5F C6F H6F 120.0 . .
C1F C6F H6F 120.0 . .
C2G C1G C6G 120.0 . .
C2G C1G C11 120.0(15) . .
C6G C1G C11 119.1(16) . .
C1G C2G C3G 120.0 . .
C1G C2G H2G 120.0 . .
C3G C2G H2G 120.0 . .
C4G C3G C2G 120.0 . .
C4G C3G H3G 120.0 . .
C2G C3G H3G 120.0 . .
C3G C4G C5G 120.0 . .
C3G C4G H4G 120.0 . .
C5G C4G H4G 120.0 . .
C4G C5G C6G 120.0 . .
C4G C5G H5G 120.0 . .
C6G C5G H5G 120.0 . .
C5G C6G C1G 120.0 . .
C5G C6G H6G 120.0 . .
C1G C6G H6G 120.0 . .
C2H C1H C6H 120.0 . .
C2H C1H C16 120.1(9) . .
C6H C1H C16 119.7(9) . .
C3H C2H C1H 120.0 . .
C3H C2H H2H 120.0 . .
C1H C2H H2H 120.0 . .
C4H C3H C2H 120.0 . .
C4H C3H H3H 120.0 . .
C2H C3H H3H 120.0 . .
C3H C4H C5H 120.0 . .
C3H C4H H4H 120.0 . .
C5H C4H H4H 120.0 . .
C6H C5H C4H 120.0 . .
C6H C5H H5H 120.0 . .
C4H C5H H5H 120.0 . .
C5H C6H C1H 120.0 . .
C5H C6H H6H 120.0 . .
C1H C6H H6H 120.0 . .
C2I C1I C6I 120.0 . .
C2I C1I C17 118.8(14) . .
C6I C1I C17 120.7(14) . .
C3I C2I C1I 120.0 . .
C3I C2I H2I 120.0 . .
C1I C2I H2I 120.0 . .
C4I C3I C2I 120.0 . .
C4I C3I H3I 120.0 . .
C2I C3I H3I 120.0 . .
C5I C4I C3I 120.0 . .
C5I C4I H4I 120.0 . .
C3I C4I H4I 120.0 . .
C4I C5I C6I 120.0 . .
C4I C5I H5I 120.0 . .
C6I C5I H5I 120.0 . .
C5I C6I C1I 120.0 . .
C5I C6I H6I 120.0 . .
C1I C6I H6I 120.0 . .
C2J C1J C6J 120.0 . .
C2J C1J C12 122.3(12) . .
C6J C1J C12 117.6(12) . .
C1J C2J C3J 120.0 . .
C1J C2J H2J 120.0 . .
C3J C2J H2J 120.0 . .
C4J C3J C2J 120.0 . .
C4J C3J H3J 120.0 . .
C2J C3J H3J 120.0 . .
C3J C4J C5J 120.0 . .
C3J C4J H4J 120.0 . .
C5J C4J H4J 120.0 . .
C6J C5J C4J 120.0 . .
C6J C5J H5J 120.0 . .
C4J C5J H5J 120.0 . .
C5J C6J C1J 120.0 . .
C5J C6J H6J 120.0 . .
C1J C6J H6J 120.0 . .
C2K C1K C6K 120.0 . .
C2K C1K C14 118.4(12) . .
C6K C1K C14 121.5(12) . .
C1K C2K C3K 120.0 . .
C1K C2K H2K 120.0 . .
C3K C2K H2K 120.0 . .
C2K C3K C4K 120.0 . .
C2K C3K H3K 120.0 . .
C4K C3K H3K 120.0 . .
C5K C4K C3K 120.0 . .
C5K C4K H4K 120.0 . .
C3K C4K H4K 120.0 . .
C6K C5K C4K 120.0 . .
C6K C5K H5K 120.0 . .
C4K C5K H5K 120.0 . .
C5K C6K C1K 120.0 . .
C5K C6K H6K 120.0 . .
C1K C6K H6K 120.0 . .

loop_
_geom_bond_atom_site_label_1
_geom_bond_atom_site_label_2
_geom_bond_distance
_geom_bond_site_symmetry_2
Cu1 N1 1.859(12) .
Cu1 N11 1.916(13) 3
Cu2 N2 1.775(16) 2_565
Cu2 N2 1.775(16) .
Cu3 N3 1.774(15) .
Cu3 N5 1.799(14) .
Cu4 N8 1.800(14) .
Cu4 N4 1.872(14) .
Cu5 N10 1.819(13) 4_456
Cu5 N7 1.828(12) .
Cu5 Cu7 3.049(3) 4_456
Cu6 N12 1.825(14) 2_655
Cu6 N12 1.825(14) .
Cu7 N6 1.861(13) 4_556
Cu7 N9 1.896(12) .
Cu7 Cu5 3.049(3) 4_556
N1 C1 1.37(3) .
N1 N2 1.446(15) .
N2 C3 1.37(2) .
N3 C6 1.27(3) .
N3 N4 1.442(15) .
N4 C5 1.34(3) .
N5 C7 1.41(2) .
N5 N6 1.421(18) .
N6 C8 1.30(2) .
N6 Cu7 1.861(13) 4_456
N7 C14 1.32(2) .
N7 N8 1.415(19) .
N8 C12 1.37(2) .
N9 C17 1.247(19) .
N9 N10 1.44(2) .
N10 C16 1.291(19) .
N10 Cu5 1.819(13) 4_556
N11 C10 1.31(2) .
N11 N12 1.310(18) .
N11 Cu1 1.916(13) 3_545
N12 C11 1.39(2) .
C1 C1A 1.28(3) .
C1 C2 1.48(3) .
C2 C3 1.36(3) .
C2 C4 1.41(3) .
C3 C18 1.547(17) .
C4 C6 1.41(3) .
C4 C5 1.50(3) .
C5 C1B 1.41(3) .
C6 C1C 1.55(3) .
C7 C24 1.34(2) .
C7 C1D 1.50(2) .
C8 C24 1.42(2) .
C8 C1E 1.48(2) .
C9 C11 1.40(3) .
C9 C10 1.41(3) .
C9 C24 1.43(2) .
C10 C1F 1.49(2) .
C11 C1G 1.52(3) .
C12 C13 1.39(2) .
C12 C1J 1.45(2) .
C13 C14 1.42(2) .
C13 C15 1.48(2) .
C14 C1K 1.53(2) .
C15 C16 1.36(2) .
C15 C17 1.44(2) .
C16 C1H 1.540(18) .
C17 C1I 1.43(2) .
C18 C19 1.404(10) .
C18 C23 1.409(10) .
C19 C20 1.402(10) .
C19 H19 0.9300 .
C20 C21 1.401(10) .
C20 H20 0.9300 .
C21 C22 1.393(10) .
C21 H21 0.9300 .
C22 C23 1.406(10) .
C22 H22 0.9300 .
C23 H23 0.9300 .
C1A C2A 1.3900 .
C1A C6A 1.3900 .
C2A C3A 1.3900 .
C2A H2A 0.9300 .
C3A C4A 1.3900 .
C3A H3A 0.9300 .
C4A C5A 1.3900 .
C4A H4A 0.9300 .
C5A C6A 1.3900 .
C5A H5A 0.9300 .
C6A H6A 0.9300 .
C1B C2B 1.3900 .
C1B C6B 1.3900 .
C2B C3B 1.3900 .
C2B H2B 0.9300 .
C3B C4B 1.3900 .
C3B H3B 0.9300 .
C4B C5B 1.3900 .
C4B H4B 0.9300 .
C5B C6B 1.3900 .
C5B H5B 0.9300 .
C6B H6B 0.9300 .
C1C C2C 1.3900 .
C1C C6C 1.3900 .
C2C C3C 1.3900 .
C2C H2C 0.9300 .
C3C C4C 1.3900 .
C3C H3C 0.9300 .
C4C C5C 1.3900 .
C4C H4C 0.9300 .
C5C C6C 1.3900 .
C5C H5C 0.9300 .
C6C H6C 0.9300 .
C1D C2D 1.3900 .
C1D C6D 1.3900 .
C2D C3D 1.3900 .
C2D H2D 0.9300 .
C3D C4D 1.3900 .
C3D H3D 0.9300 .
C4D C5D 1.3900 .
C4D H4D 0.9300 .
C5D C6D 1.3900 .
C5D H5D 0.9300 .
C6D H6D 0.9300 .
C1E C2E 1.3900 .
C1E C6E 1.3900 .
C2E C3E 1.3900 .
C2E H2E 0.9300 .
C3E C4E 1.3900 .
C3E H3E 0.9300 .
C4E C5E 1.3900 .
C4E H4E 0.9300 .
C5E C6E 1.3900 .
C5E H5E 0.9300 .
C6E H6E 0.9300 .
C1F C2F 1.3900 .
C1F C6F 1.3900 .
C2F C3F 1.3900 .
C2F H2F 0.9300 .
C3F C4F 1.3900 .
C3F H3F 0.9300 .
C4F C5F 1.3900 .
C4F H4F 0.9300 .
C5F C6F 1.3900 .
C5F H5F 0.9300 .
C6F H6F 0.9300 .
C1G C2G 1.3900 .
C1G C6G 1.3900 .
C2G C3G 1.3900 .
C2G H2G 0.9300 .
C3G C4G 1.3900 .
C3G H3G 0.9300 .
C4G C5G 1.3900 .
C4G H4G 0.9300 .
C5G C6G 1.3900 .
C5G H5G 0.9300 .
C6G H6G 0.9300 .
C1H C2H 1.3900 .
C1H C6H 1.3900 .
C2H C3H 1.3900 .
C2H H2H 0.9300 .
C3H C4H 1.3900 .
C3H H3H 0.9300 .
C4H C5H 1.3900 .
C4H H4H 0.9300 .
C5H C6H 1.3900 .
C5H H5H 0.9300 .
C6H H6H 0.9300 .
C1I C2I 1.3900 .
C1I C6I 1.3900 .
C2I C3I 1.3900 .
C2I H2I 0.9300 .
C3I C4I 1.3900 .
C3I H3I 0.9300 .
C4I C5I 1.3900 .
C4I H4I 0.9300 .
C5I C6I 1.3900 .
C5I H5I 0.9300 .
C6I H6I 0.9300 .
C1J C2J 1.3900 .
C1J C6J 1.3900 .
C2J C3J 1.3900 .
C2J H2J 0.9300 .
C3J C4J 1.3900 .
C3J H3J 0.9300 .
C4J C5J 1.3900 .
C4J H4J 0.9300 .
C5J C6J 1.3900 .
C5J H5J 0.9300 .
C6J H6J 0.9300 .
C1K C2K 1.3900 .
C1K C6K 1.3900 .
C2K C3K 1.3900 .
C2K H2K 0.9300 .
C3K C4K 1.3900 .
C3K H3K 0.9300 .
C4K C5K 1.3900 .
C4K H4K 0.9300 .
C5K C6K 1.3900 .
C5K H5K 0.9300 .
C6K H6K 0.9300 .
